data_7223883
loop_
_publ_author_name
'Metherell, Alexander'
'Ward, Michael D.'

_publ_section_title
;
 Stepwise synthesis of mixed-metal assemblies using pre-formed Ru(II)
 &#x2018;complex ligands&#x2019; as building blocks
;
_journal_name_full 'RSC Adv.'
_journal_paper_doi 10.1039/C5RA22694E
_journal_year 2016
_chemical_formula_sum 'C296 H264 B11 Co4 F80 N80 Na O16 P6 Ru4'
_chemical_formula_weight 7685.58
_chemical_properties_physical Efflorescent
_space_group_crystal_system tetragonal
_space_group_IT_number 113
_space_group_name_Hall 'P -4 2ab'
_space_group_name_H-M_alt 'P -4 21 m'
_symmetry_space_group_name_Hall 'P -4 2ab'
_symmetry_space_group_name_H-M 'P -4 21 m'
_atom_sites_solution_hydrogens geom
_audit_creation_method SHELXL-2014/7
_audit_update_record
;
2016-01-06 deposited with the CCDC.
2016-01-12 downloaded from the CCDC.
;
_cell_angle_alpha 90
_cell_angle_beta 90
_cell_angle_gamma 90
_cell_formula_units_Z 2
_cell_length_a 31.3553(12)
_cell_length_b 31.3553(12)
_cell_length_c 21.7210(8)
_cell_measurement_reflns_used 9250
_cell_measurement_temperature 100(2)
_cell_measurement_theta_max 19.69
_cell_measurement_theta_min 2.26
_cell_volume 21355.1(14)
_computing_cell_refinement 'Bruker SAINT'
_computing_data_collection 'Bruker APEX2'
_computing_data_reduction 'Bruker SAINT'
_computing_molecular_graphics 'Bruker SHELXTL'
_computing_publication_material 'Bruker SHELXTL'
_computing_structure_refinement 'SHELXL-2014 (Sheldrick 2014)'
_computing_structure_solution 'SHELXS-97 (Sheldrick 2008)'
_diffrn_ambient_temperature 100(2)
_diffrn_measured_fraction_theta_full 0.964
_diffrn_measured_fraction_theta_max 0.964
_diffrn_measurement_device_type 'Bruker APEX-II CCD'
_diffrn_measurement_method '\f and \w scans'
_diffrn_radiation_type MoK\a
_diffrn_radiation_wavelength 0.71073
_diffrn_reflns_av_R_equivalents 0.0648
_diffrn_reflns_av_unetI/netI 0.0769
_diffrn_reflns_laue_measured_fraction_full 0.964
_diffrn_reflns_laue_measured_fraction_max 0.964
_diffrn_reflns_limit_h_max 22
_diffrn_reflns_limit_h_min -34
_diffrn_reflns_limit_k_max 35
_diffrn_reflns_limit_k_min -35
_diffrn_reflns_limit_l_max 24
_diffrn_reflns_limit_l_min -18
_diffrn_reflns_number 51397
_diffrn_reflns_point_group_measured_fraction_full 0.965
_diffrn_reflns_point_group_measured_fraction_max 0.965
_diffrn_reflns_theta_full 23.499
_diffrn_reflns_theta_max 23.499
_diffrn_reflns_theta_min 0.918
_diffrn_source 'sealed tube'
_exptl_absorpt_coefficient_mu 0.403
_exptl_absorpt_correction_T_max 0.7450
_exptl_absorpt_correction_T_min 0.6951
_exptl_absorpt_correction_type multi-scan
_exptl_absorpt_process_details sadabs
_exptl_crystal_colour yellow
_exptl_crystal_density_diffrn 1.195
_exptl_crystal_description cube
_exptl_crystal_F_000 7776
_exptl_crystal_recrystallization_method 'Re-crystallisation from solvent: CH3NO2, THF'
_exptl_crystal_size_max 0.200
_exptl_crystal_size_mid 0.200
_exptl_crystal_size_min 0.200
_refine_diff_density_max 0.876
_refine_diff_density_min -0.835
_refine_diff_density_rms 0.111
_refine_ls_abs_structure_details
;
 Refined as an inversion twin.
;
_refine_ls_abs_structure_Flack 0.49(5)
_refine_ls_extinction_method none
_refine_ls_goodness_of_fit_ref 1.033
_refine_ls_hydrogen_treatment constr
_refine_ls_matrix_type full
_refine_ls_number_parameters 840
_refine_ls_number_reflns 15202
_refine_ls_number_restraints 832
_refine_ls_restrained_S_all 1.023
_refine_ls_R_factor_all 0.1115
_refine_ls_R_factor_gt 0.0794
_refine_ls_shift/su_max 0.001
_refine_ls_shift/su_mean 0.000
_refine_ls_structure_factor_coef Fsqd
_refine_ls_weighting_details 'w=1/[\s^2^(Fo^2^)+(0.1603P)^2^+25.9254P] where P=(Fo^2^+2Fc^2^)/3'
_refine_ls_weighting_scheme calc
_refine_ls_wR_factor_gt 0.2209
_refine_ls_wR_factor_ref 0.2499
_reflns_Friedel_coverage 0.868
_reflns_friedel_fraction_full 0.966
_reflns_friedel_fraction_max 0.966
_reflns_number_gt 10893
_reflns_number_total 15202
_reflns_threshold_expression 'I > 2\s(I)'
_cod_data_source_file c5ra22694e2.cif
_cod_data_source_block p421m_sq
_cod_original_cell_volume 21355.1(18)
_cod_database_code 7223883
_shelx_shelxl_version_number 2014/7
_shelx_space_group_comment
;
The symmetry employed for this shelxl refinement is uniquely defined
by the following loop, which should always be used as a source of
symmetry information in preference to the above space-group names.
They are only intended as comments.
;
_shelx_estimated_absorpt_t_min 0.924
_shelx_estimated_absorpt_t_max 0.924

loop_
_space_group_symop_operation_xyz
'x, y, z'
'y, -x, -z'
'-x, -y, z'
'-y, x, -z'
'x+1/2, -y+1/2, -z'
'-y+1/2, -x+1/2, z'
'-x+1/2, y+1/2, -z'
'y+1/2, x+1/2, z'

loop_
_atom_site_label
_atom_site_type_symbol
_atom_site_fract_x
_atom_site_fract_y
_atom_site_fract_z
_atom_site_U_iso_or_equiv
_atom_site_adp_type
_atom_site_occupancy
_atom_site_site_symmetry_order
_atom_site_calc_flag
_atom_site_refinement_flags_posn
_atom_site_refinement_flags_adp
_atom_site_refinement_flags_occupancy
_atom_site_disorder_assembly
_atom_site_disorder_group
Ru1 Ru 0.50307(3) 0.72878(3) 0.17985(5) 0.0359(3) Uani 1 1 d . . . A 1
Co2 Co 0.73065(6) 0.48551(5) 0.27057(8) 0.0399(5) Uani 1 1 d . . . A 1
Na1 Na 0.5000 0.5000 0.0000 0.0304(19) Uani 1 4 d S T P B 1
N11A N 0.5193(2) 0.7821(2) 0.2310(4) 0.043(2) Uani 1 1 d G U . A 1
C12A C 0.4851(2) 0.8040(3) 0.2564(4) 0.047(3) Uani 1 1 d G U . A 1
C13A C 0.4923(3) 0.8396(3) 0.2932(4) 0.061(4) Uani 1 1 d G U . A 1
H13A H 0.4689 0.8546 0.3106 0.073 Uiso 1 1 calc R U . A 1
C14A C 0.5337(3) 0.8532(2) 0.3045(4) 0.068(4) Uani 1 1 d G U . A 1
H14A H 0.5387 0.8775 0.3296 0.081 Uiso 1 1 calc R U . A 1
C15A C 0.5680(2) 0.8312(3) 0.2791(5) 0.067(4) Uani 1 1 d G U . A 1
H15A H 0.5963 0.8405 0.2868 0.080 Uiso 1 1 calc R U . A 1
C16A C 0.5608(2) 0.7957(3) 0.2423(4) 0.058(4) Uani 1 1 d G U . A 1
H16A H 0.5842 0.7807 0.2249 0.069 Uiso 1 1 calc R U . A 1
N21A N 0.4016(2) 0.7380(2) 0.2042(4) 0.051(3) Uani 1 1 d G U . A 1
N22A N 0.4451(2) 0.7498(3) 0.2106(4) 0.048(3) Uani 1 1 d G U . A 1
C23A C 0.4468(2) 0.7878(3) 0.2462(4) 0.045(3) Uani 1 1 d G U . A 1
C24A C 0.4044(3) 0.7994(3) 0.2618(5) 0.058(4) Uani 1 1 d G U . A 1
H24A H 0.3962 0.8235 0.2854 0.069 Uiso 1 1 calc R U . A 1
C25A C 0.37648(19) 0.7686(3) 0.2358(5) 0.075(5) Uani 1 1 d G U . A 1
H25A H 0.3463 0.7686 0.2390 0.090 Uiso 1 1 calc R U . A 1
C31A C 0.3882(3) 0.6626(2) 0.2134(4) 0.046(3) Uani 1 1 d G U . A 1
C32A C 0.3784(3) 0.6240(3) 0.1853(3) 0.046(3) Uani 1 1 d G U . A 1
H32A H 0.3710 0.6233 0.1429 0.055 Uiso 1 1 calc R U . A 1
C33A C 0.3793(3) 0.5864(2) 0.2193(4) 0.054(3) Uani 1 1 d G U . A 1
C34A C 0.3900(3) 0.5875(2) 0.2813(4) 0.052(3) Uani 1 1 d G U . A 1
H34A H 0.3906 0.5618 0.3045 0.062 Uiso 1 1 calc R U . A 1
C35A C 0.3998(3) 0.6260(3) 0.3095(3) 0.051(3) Uani 1 1 d G U . A 1
H35A H 0.4072 0.6267 0.3519 0.061 Uiso 1 1 calc R U . A 1
C36A C 0.3989(3) 0.6636(2) 0.2755(4) 0.048(3) Uani 1 1 d G U . A 1
H36A H 0.4057 0.6900 0.2947 0.058 Uiso 1 1 calc R U . A 1
C26A C 0.3875(5) 0.7024(4) 0.1724(8) 0.057(3) Uani 1 1 d . U . A 1
H26A H 0.4060 0.6977 0.1360 0.069 Uiso 1 1 calc R U . A 1
H26B H 0.3581 0.7075 0.1575 0.069 Uiso 1 1 calc R U . A 1
N41A N 0.2755(2) 0.4591(2) 0.3275(4) 0.047(3) Uani 1 1 d G U . A 1
C42A C 0.3160(2) 0.4411(3) 0.3276(4) 0.044(3) Uani 1 1 d G U . A 1
C43A C 0.3239(2) 0.4042(3) 0.3613(5) 0.064(4) Uani 1 1 d G U . A 1
H43A H 0.3515 0.3919 0.3614 0.077 Uiso 1 1 calc R U . A 1
C44A C 0.2911(3) 0.3853(3) 0.3948(5) 0.080(5) Uani 1 1 d G U . A 1
H44A H 0.2965 0.3601 0.4177 0.095 Uiso 1 1 calc R U . A 1
C45A C 0.2506(3) 0.4033(3) 0.3946(5) 0.075(5) Uani 1 1 d G U . A 1
H45A H 0.2283 0.3904 0.4175 0.090 Uiso 1 1 calc R U . A 1
C46A C 0.2428(2) 0.4402(3) 0.3610(5) 0.058(4) Uani 1 1 d G U . A 1
H46A H 0.2151 0.4525 0.3609 0.070 Uiso 1 1 calc R U . A 1
N51A N 0.3695(2) 0.5094(2) 0.2222(4) 0.052(3) Uani 1 1 d G U . A 1
N52A N 0.33305(18) 0.4949(3) 0.2548(4) 0.045(2) Uani 1 1 d G U . A 1
C53A C 0.3458(3) 0.4604(3) 0.2931(4) 0.048(3) Uani 1 1 d G U . A 1
C54A C 0.3901(3) 0.4536(3) 0.2841(5) 0.054(3) Uani 1 1 d G U . A 1
H54A H 0.4070 0.4325 0.3039 0.065 Uiso 1 1 calc R U . A 1
C55A C 0.40479(18) 0.4838(3) 0.2403(5) 0.064(4) Uani 1 1 d G U . A 1
H55A H 0.4332 0.4865 0.2257 0.077 Uiso 1 1 calc R U . A 1
C56A C 0.3680(4) 0.5452(4) 0.1834(7) 0.050(3) Uani 1 1 d . U . A 1
H56A H 0.3391 0.5478 0.1656 0.059 Uiso 1 1 calc R U . A 1
H56B H 0.3885 0.5413 0.1491 0.059 Uiso 1 1 calc R U . A 1
N11B N 0.5009(2) 0.7699(2) 0.1038(3) 0.043(2) Uani 1 1 d G U . A 1
C12B C 0.5407(2) 0.7773(2) 0.0777(4) 0.037(3) Uani 1 1 d G U . A 1
C13B C 0.5454(2) 0.8079(3) 0.0319(4) 0.043(3) Uani 1 1 d G U . A 1
H13B H 0.5726 0.8130 0.0141 0.052 Uiso 1 1 calc R U . A 1
C14B C 0.5102(3) 0.8312(2) 0.0122(4) 0.054(4) Uani 1 1 d G U . A 1
H14B H 0.5133 0.8521 -0.0191 0.065 Uiso 1 1 calc R U . A 1
C15B C 0.4704(2) 0.8238(3) 0.0383(4) 0.052(3) Uani 1 1 d G U . A 1
H15B H 0.4463 0.8397 0.0248 0.063 Uiso 1 1 calc R U . A 1
C16B C 0.46575(19) 0.7932(3) 0.0841(4) 0.046(3) Uani 1 1 d G U . A 1
H16B H 0.4385 0.7882 0.1019 0.056 Uiso 1 1 calc R U . A 1
N21B N 0.6005(2) 0.6981(2) 0.1559(3) 0.039(2) Uani 1 1 d G U . A 1
N22B N 0.56364(18) 0.7233(2) 0.1451(3) 0.036(2) Uani 1 1 d G U . A 1
C23B C 0.5731(2) 0.7523(2) 0.0967(4) 0.038(3) Uani 1 1 d G U . A 1
C24B C 0.6157(2) 0.7449(3) 0.0776(3) 0.039(3) Uani 1 1 d G U . A 1
H24B H 0.6304 0.7598 0.0458 0.047 Uiso 1 1 calc R U . A 1
C25B C 0.63271(18) 0.7115(3) 0.1142(4) 0.038(3) Uani 1 1 d G U . A 1
H25B H 0.6607 0.7000 0.1113 0.045 Uiso 1 1 calc R U . A 1
C31B C 0.64656(19) 0.6496(2) 0.2079(4) 0.043(3) Uani 1 1 d G U . A 1
C32B C 0.6596(2) 0.6142(2) 0.1742(4) 0.038(3) Uani 1 1 d G U . A 1
H32B H 0.6399 0.5998 0.1482 0.046 Uiso 1 1 calc R U . A 1
C33B C 0.7014(2) 0.5998(2) 0.1787(4) 0.039(3) Uani 1 1 d G U . A 1
C34B C 0.73017(18) 0.6207(3) 0.2168(4) 0.044(3) Uani 1 1 d G U . A 1
H34B H 0.7587 0.6109 0.2198 0.053 Uiso 1 1 calc R U . A 1
C35B C 0.7172(2) 0.6561(3) 0.2505(4) 0.056(4) Uani 1 1 d G U . A 1
H35B H 0.7368 0.6704 0.2765 0.067 Uiso 1 1 calc R U . A 1
C36B C 0.6753(3) 0.6705(2) 0.2460(4) 0.055(4) Uani 1 1 d G U . A 1
H36B H 0.6664 0.6947 0.2690 0.066 Uiso 1 1 calc R U . A 1
C26B C 0.6015(4) 0.6667(4) 0.2013(6) 0.047(3) Uani 1 1 d . U . A 1
H26C H 0.5819 0.6432 0.1901 0.056 Uiso 1 1 calc R U . A 1
H26D H 0.5920 0.6789 0.2411 0.056 Uiso 1 1 calc R U . A 1
N41B N 0.7969(2) 0.4755(3) 0.2938(4) 0.062(3) Uani 1 1 d G U . A 1
C42B C 0.8261(3) 0.4961(4) 0.2560(4) 0.067(4) Uani 1 1 d G U . A 1
C43B C 0.8694(2) 0.4945(4) 0.2698(6) 0.097(6) Uani 1 1 d G U . A 1
H43B H 0.8893 0.5086 0.2439 0.117 Uiso 1 1 calc R U . A 1
C44B C 0.8834(2) 0.4723(4) 0.3213(6) 0.105(7) Uani 1 1 d G U . A 1
H44B H 0.9130 0.4712 0.3307 0.126 Uiso 1 1 calc R U . A 1
C45B C 0.8541(3) 0.4518(4) 0.3592(5) 0.088(5) Uani 1 1 d G U . A 1
H45B H 0.8637 0.4366 0.3944 0.106 Uiso 1 1 calc R U . A 1
C46B C 0.8109(3) 0.4534(3) 0.3454(4) 0.068(4) Uani 1 1 d G U . A 1
H46B H 0.7909 0.4393 0.3713 0.081 Uiso 1 1 calc R U . A 1
N51B N 0.7537(2) 0.5464(3) 0.1516(4) 0.049(3) Uani 1 1 d G U . A 1
N52B N 0.7637(2) 0.5211(3) 0.2038(4) 0.047(3) Uani 1 1 d G U . A 1
C53B C 0.8088(3) 0.5178(3) 0.2078(4) 0.063(4) Uani 1 1 d G U . A 1
C54B C 0.82666(19) 0.5411(4) 0.1581(5) 0.069(4) Uani 1 1 d G U . A 1
H54B H 0.8562 0.5443 0.1495 0.083 Uiso 1 1 calc R U . A 1
C55B C 0.7926(3) 0.5588(3) 0.1233(4) 0.061(4) Uani 1 1 d G U . A 1
H55B H 0.7954 0.5759 0.0874 0.073 Uiso 1 1 calc R U . A 1
C56B C 0.7128(4) 0.5619(4) 0.1414(7) 0.047(3) Uani 1 1 d . U . A 1
H56C H 0.6921 0.5389 0.1502 0.057 Uiso 1 1 calc R U . A 1
H56D H 0.7101 0.5694 0.0973 0.057 Uiso 1 1 calc R U . A 1
N11C N 0.5072(2) 0.6880(2) 0.2553(3) 0.042(2) Uani 1 1 d G U . A 1
C12C C 0.5015(3) 0.6449(2) 0.2428(3) 0.047(3) Uani 1 1 d G U . A 1
C13C C 0.5056(3) 0.61502(19) 0.2896(4) 0.055(3) Uani 1 1 d G U . A 1
H13C H 0.5018 0.5856 0.2811 0.066 Uiso 1 1 calc R U . A 1
C14C C 0.5154(3) 0.6282(3) 0.3491(4) 0.067(4) Uani 1 1 d G U . A 1
H14C H 0.5182 0.6078 0.3811 0.080 Uiso 1 1 calc R U . A 1
C15C C 0.5210(3) 0.6713(3) 0.3617(3) 0.069(4) Uani 1 1 d G U . A 1
H15C H 0.5277 0.6803 0.4023 0.083 Uiso 1 1 calc R U . A 1
C16C C 0.5169(3) 0.7012(2) 0.3148(4) 0.059(4) Uani 1 1 d G U . A 1
H16C H 0.5208 0.7307 0.3234 0.071 Uiso 1 1 calc R U . A 1
N21C N 0.4740(3) 0.6541(2) 0.0834(3) 0.049(3) Uani 1 1 d G U . A 1
N22C N 0.4875(3) 0.67046(17) 0.1412(3) 0.041(2) Uani 1 1 d G U . A 1
C23C C 0.4915(3) 0.6356(2) 0.1826(3) 0.044(3) Uani 1 1 d G U . A 1
C24C C 0.4805(3) 0.59780(17) 0.1504(4) 0.052(3) Uani 1 1 d G U . A 1
H24C H 0.4803 0.5698 0.1670 0.062 Uiso 1 1 calc R U . A 1
C25C C 0.4697(3) 0.6092(2) 0.0891(4) 0.060(4) Uani 1 1 d G U . A 1
H25C H 0.4611 0.5902 0.0575 0.072 Uiso 1 1 calc R U . A 1
C31C C 0.5179(2) 0.6839(3) 0.0016(4) 0.041(3) Uani 1 1 d G U . A 1
C32C C 0.5235(2) 0.7164(2) -0.0413(4) 0.041(3) Uani 1 1 d G U . A 1
H32C H 0.5011 0.7360 -0.0491 0.049 Uiso 1 1 calc R U . A 1
C33C C 0.5619(3) 0.7201(2) -0.0727(3) 0.044(3) Uani 1 1 d G U . A 1
C34C C 0.5948(2) 0.6914(3) -0.0613(4) 0.049(3) Uani 1 1 d G U . A 1
H34C H 0.6210 0.6939 -0.0827 0.059 Uiso 1 1 calc R U . A 1
C35C C 0.5891(2) 0.6589(2) -0.0184(4) 0.045(3) Uani 1 1 d G U . A 1
H35C H 0.6116 0.6393 -0.0106 0.054 Uiso 1 1 calc R U . A 1
C36C C 0.5507(3) 0.6552(2) 0.0130(3) 0.040(3) Uani 1 1 d G U . A 1
H36C H 0.5469 0.6330 0.0423 0.048 Uiso 1 1 calc R U . A 1
C26C C 0.4742(4) 0.6779(4) 0.0304(7) 0.047(3) Uani 1 1 d . U . A 1
H26E H 0.4621 0.7064 0.0397 0.056 Uiso 1 1 calc R U . A 1
H26F H 0.4553 0.6640 0.0000 0.056 Uiso 1 1 calc R U . A 1
N41C N 0.5578(2) 0.7098(3) -0.3384(3) 0.040(2) Uani 1 1 d G U . A 1
C42C C 0.6004(2) 0.7122(3) -0.3210(3) 0.052(3) Uani 1 1 d G U . A 1
C43C C 0.63224(19) 0.7005(3) -0.3623(4) 0.058(4) Uani 1 1 d G U . A 1
H43C H 0.6614 0.7022 -0.3504 0.069 Uiso 1 1 calc R U . A 1
C44C C 0.6214(3) 0.6863(3) -0.4209(4) 0.069(4) Uani 1 1 d G U . A 1
H44C H 0.6432 0.6783 -0.4491 0.083 Uiso 1 1 calc R U . A 1
C45C C 0.5788(3) 0.6839(3) -0.4382(3) 0.057(4) Uani 1 1 d G U . A 1
H45C H 0.5715 0.6742 -0.4783 0.068 Uiso 1 1 calc R U . A 1
C46C C 0.5470(2) 0.6956(3) -0.3970(4) 0.060(4) Uani 1 1 d G U . A 1
H46C H 0.5179 0.6939 -0.4088 0.072 Uiso 1 1 calc R U . A 1
N51C N 0.5926(2) 0.7488(3) -0.1675(3) 0.054(3) Uani 1 1 d G U . A 1
N52C N 0.57544(18) 0.7325(3) -0.2232(4) 0.041(2) Uani 1 1 d G U . A 1
C53C C 0.6098(3) 0.7248(3) -0.2642(3) 0.047(3) Uani 1 1 d G U . A 1
C54C C 0.64823(19) 0.7364(4) -0.2339(4) 0.059(4) Uani 1 1 d G U . A 1
H54C H 0.6762 0.7345 -0.2506 0.071 Uiso 1 1 calc R U . A 1
C55C C 0.6376(2) 0.7513(3) -0.1741(4) 0.063(4) Uani 1 1 d G U . A 1
H55C H 0.6571 0.7611 -0.1438 0.075 Uiso 1 1 calc R U . A 1
C56C C 0.5687(5) 0.7583(4) -0.1139(6) 0.051(3) Uani 1 1 d . U . A 1
H56E H 0.5405 0.7698 -0.1263 0.061 Uiso 1 1 calc R U . A 1
H56F H 0.5837 0.7808 -0.0903 0.061 Uiso 1 1 calc R U . A 1
P11 P 0.5000 0.5000 0.3730(5) 0.179(5) Uiso 1 2 d DS . P C 1
F11 F 0.4629(4) 0.5347(5) 0.3739(6) 0.198(8) Uiso 1 1 d D . . C 1
F12 F 0.5347(5) 0.5369(6) 0.3726(7) 0.259(11) Uiso 1 1 d D . . C 1
F13 F 0.5000 0.5000 0.3014(6) 0.156(7) Uiso 1 2 d DS . P C 1
F14 F 0.5000 0.5000 0.4453(7) 0.291(17) Uiso 1 2 d DS . P C 1
P21 P 0.7605(2) 0.7395(2) 0.4157(5) 0.134(4) Uiso 1 2 d DS . P D 1
F21 F 0.7754(5) 0.7772(3) 0.3727(6) 0.152(5) Uiso 1 1 d D . . D 1
F22 F 0.7293(4) 0.7707(4) 0.4505(9) 0.33(2) Uiso 1 2 d DS . P D 1
F23 F 0.7460(8) 0.7018(5) 0.4594(10) 0.324(15) Uiso 1 1 d D . . D 1
F24 F 0.7919(3) 0.7081(3) 0.3811(10) 0.259(16) Uiso 1 2 d DS . P D 1
B31 B 0.5733(4) 0.5377(4) 0.0860(7) 0.106(2) Uani 1 1 d D U . B 1
F31 F 0.5534(3) 0.5012(3) 0.1047(5) 0.105(2) Uani 1 1 d D U . B 1
F32 F 0.5566(3) 0.5495(3) 0.0305(4) 0.106(2) Uani 1 1 d D U . B 1
F33 F 0.6160(3) 0.5324(3) 0.0850(5) 0.106(2) Uani 1 1 d D U . B 1
F34 F 0.5661(4) 0.5705(3) 0.1293(5) 0.112(2) Uani 1 1 d D U . B 1
B41 B 0.6754(4) 0.8246(4) 0.9846(10) 0.140(4) Uiso 1 2 d DS U P E 1
F41 F 0.6498(4) 0.7972(4) 0.9525(6) 0.129(4) Uiso 1 1 d D U . E 1
F42 F 0.6492(3) 0.8508(3) 1.0190(8) 0.141(5) Uiso 1 2 d DS U P E 1
F43 F 0.7003(4) 0.7997(4) 1.0236(9) 0.151(5) Uiso 1 2 d DS U P E 1
P51 P 0.9049(3) 0.5951(3) 0.6005(6) 0.101(5) Uiso 0.5 2 d DS . P F 1
F51 F 0.9548(4) 0.5958(8) 0.6036(8) 0.133(9) Uiso 0.5 1 d D . P F 1
F52 F 0.9045(9) 0.6459(5) 0.5970(11) 0.34(3) Uiso 0.5 1 d D . P F 1
F53 F 0.9019(5) 0.5981(5) 0.6727(7) 0.078(7) Uiso 0.5 2 d DS . P F 1
F54 F 0.9066(7) 0.5934(7) 0.5280(7) 0.150 Uiso 0.5 2 d DS U P F 1
P61 P 0.8892(3) 0.3892(3) 0.5408(6) 0.080(4) Uiso 0.5 2 d DS . P . .
F61 F 0.9078(5) 0.4078(5) 0.4784(9) 0.124(12) Uiso 0.5 2 d DS . P . .
F62 F 0.9218(6) 0.3519(6) 0.5383(9) 0.130(9) Uiso 0.5 1 d D . P . .
F63 F 0.9196(5) 0.4196(5) 0.5784(11) 0.162(17) Uiso 0.5 2 d DS . P . .
F64 F 0.8708(6) 0.3708(6) 0.6033(9) 0.129(13) Uiso 0.5 2 d DS . P . .
F65 F 0.8588(4) 0.3588(4) 0.5036(11) 0.150 Uiso 0.5 2 d DS U P . .
B71 B 0.2702(4) 0.7702(4) 0.3285(10) 0.066(4) Uiso 0.5 2 d DS U P . .
F71 F 0.3012(3) 0.8012(3) 0.3166(9) 0.054(4) Uiso 0.5 2 d DS U P . .
F72 F 0.2313(4) 0.7884(5) 0.3109(7) 0.069(4) Uiso 0.5 1 d D U P . .
F73 F 0.2664(5) 0.7664(5) 0.3924(8) 0.078(5) Uiso 0.5 2 d DS U P . .
C21S C 0.9893(9) 0.6762(7) 0.5263(14) 0.164(11) Uiso 1 1 d D U . . .
H21A H 1.0105 0.6540 0.5347 0.246 Uiso 1 1 calc R U . . .
H21B H 0.9766 0.6714 0.4857 0.246 Uiso 1 1 calc R U . . .
H21C H 0.9669 0.6752 0.5578 0.246 Uiso 1 1 calc R U . . .
N21S N 1.0099(6) 0.7178(6) 0.5276(9) 0.112(6) Uiso 1 1 d D U . . .
O21S O 1.0183(7) 0.7320(7) 0.4761(10) 0.174(8) Uiso 1 1 d D U . . .
O22S O 1.0262(7) 0.7300(7) 0.5757(9) 0.165(7) Uiso 1 1 d D U . . .
O41S O 0.6237(4) 0.6869(4) 0.4135(6) 0.086(4) Uiso 1 1 d D U . . .
C41S C 0.6279(6) 0.7600(5) 0.4316(9) 0.095(6) Uiso 1 1 d D U . . .
H41A H 0.6008 0.7690 0.4496 0.143 Uiso 1 1 calc R U . . .
H41B H 0.6398 0.7832 0.4069 0.143 Uiso 1 1 calc R U . . .
H41C H 0.6479 0.7525 0.4645 0.143 Uiso 1 1 calc R U . . .
O42S O 0.6125(4) 0.7323(4) 0.3382(5) 0.079(3) Uiso 1 1 d D U . . .
N41S N 0.6209(4) 0.7228(4) 0.3924(6) 0.064(3) Uiso 1 1 d D U . . .

loop_
_atom_site_aniso_label
_atom_site_aniso_U_11
_atom_site_aniso_U_22
_atom_site_aniso_U_33
_atom_site_aniso_U_23
_atom_site_aniso_U_13
_atom_site_aniso_U_12
Ru1 0.0363(6) 0.0328(5) 0.0385(6) 0.0039(5) 0.0056(5) -0.0023(5)
Co2 0.0405(10) 0.0391(10) 0.0402(10) 0.0030(8) -0.0016(9) 0.0072(8)
Na1 0.026(3) 0.026(3) 0.038(5) 0.000 0.000 0.000
N11A 0.050(5) 0.032(5) 0.046(6) 0.001(5) 0.009(5) 0.004(4)
C12A 0.055(6) 0.045(6) 0.043(7) 0.001(5) 0.010(5) 0.001(4)
C13A 0.077(8) 0.052(7) 0.053(8) -0.011(6) 0.005(6) 0.001(6)
C14A 0.087(8) 0.050(8) 0.066(10) -0.001(7) -0.001(7) -0.015(6)
C15A 0.079(8) 0.052(8) 0.070(10) 0.011(7) -0.002(7) -0.016(6)
C16A 0.060(7) 0.055(7) 0.059(9) 0.014(6) 0.005(6) -0.013(6)
N21A 0.041(5) 0.053(6) 0.058(7) 0.003(5) 0.014(5) -0.002(4)
N22A 0.041(5) 0.053(6) 0.051(7) 0.004(5) 0.009(5) -0.001(4)
C23A 0.052(5) 0.047(6) 0.037(7) 0.007(5) 0.012(5) 0.005(4)
C24A 0.054(6) 0.063(8) 0.055(9) 0.002(7) 0.018(6) 0.011(5)
C25A 0.055(7) 0.076(8) 0.096(12) -0.013(8) 0.021(7) 0.008(6)
C31A 0.030(7) 0.054(6) 0.054(6) -0.008(5) 0.006(5) -0.007(5)
C32A 0.030(6) 0.060(6) 0.047(7) -0.005(5) -0.002(6) -0.011(5)
C33A 0.052(8) 0.057(6) 0.052(7) -0.009(5) 0.000(6) -0.009(5)
C34A 0.044(8) 0.065(7) 0.047(7) -0.007(5) -0.001(6) -0.013(6)
C35A 0.038(7) 0.071(7) 0.044(7) -0.008(5) 0.012(6) -0.015(6)
C36A 0.025(6) 0.064(7) 0.056(6) -0.011(5) 0.006(5) -0.019(6)
C26A 0.047(7) 0.056(6) 0.070(8) -0.001(5) 0.008(6) 0.001(5)
N41A 0.052(5) 0.044(6) 0.046(7) -0.003(5) -0.010(5) 0.001(4)
C42A 0.046(5) 0.046(6) 0.040(7) -0.008(5) -0.017(5) 0.002(4)
C43A 0.074(8) 0.054(7) 0.063(9) 0.003(6) -0.015(7) 0.008(6)
C44A 0.084(9) 0.076(10) 0.078(11) 0.014(9) -0.005(8) 0.005(7)
C45A 0.082(9) 0.063(8) 0.081(11) 0.011(8) 0.003(8) -0.001(7)
C46A 0.065(8) 0.059(8) 0.050(8) -0.006(6) -0.002(6) 0.000(6)
N51A 0.038(5) 0.063(6) 0.055(6) -0.008(5) -0.003(5) -0.006(4)
N52A 0.040(5) 0.054(6) 0.041(6) -0.013(5) 0.001(4) -0.004(4)
C53A 0.042(5) 0.047(7) 0.054(7) -0.007(5) -0.008(5) 0.001(5)
C54A 0.039(6) 0.055(7) 0.068(9) -0.008(6) -0.007(5) -0.001(5)
C55A 0.044(6) 0.068(8) 0.081(10) 0.004(7) -0.004(6) -0.003(5)
C56A 0.053(8) 0.050(6) 0.046(7) -0.005(5) -0.001(6) -0.010(5)
N11B 0.048(5) 0.030(5) 0.050(6) -0.006(4) 0.006(5) -0.007(4)
C12B 0.045(5) 0.031(6) 0.034(6) -0.002(5) 0.010(4) 0.000(4)
C13B 0.052(7) 0.040(6) 0.038(7) 0.011(5) 0.010(5) 0.000(5)
C14B 0.061(7) 0.041(7) 0.062(9) 0.014(6) 0.003(6) 0.002(5)
C15B 0.058(7) 0.043(7) 0.056(8) 0.005(6) 0.000(6) 0.008(6)
C16B 0.057(7) 0.036(7) 0.046(7) -0.004(5) 0.007(6) -0.003(5)
N21B 0.039(5) 0.030(5) 0.046(6) 0.004(4) 0.010(4) -0.010(4)
N22B 0.047(5) 0.028(5) 0.033(5) -0.002(4) 0.002(4) -0.007(4)
C23B 0.047(5) 0.026(5) 0.042(7) -0.002(5) 0.006(5) -0.008(4)
C24B 0.042(6) 0.040(6) 0.035(6) -0.001(5) 0.005(5) -0.004(5)
C25B 0.036(6) 0.040(6) 0.037(7) 0.000(5) 0.008(5) -0.004(5)
C31B 0.039(5) 0.033(6) 0.058(8) 0.004(5) 0.001(5) -0.005(4)
C32B 0.033(5) 0.037(6) 0.046(7) 0.015(5) 0.004(5) -0.013(4)
C33B 0.038(5) 0.037(5) 0.042(7) 0.010(5) 0.002(5) -0.007(4)
C34B 0.033(6) 0.046(6) 0.053(8) 0.010(5) 0.000(5) -0.011(5)
C35B 0.049(7) 0.057(7) 0.062(9) -0.005(6) -0.009(6) -0.005(5)
C36B 0.049(6) 0.041(7) 0.076(9) -0.003(6) -0.008(6) -0.004(5)
C26B 0.043(6) 0.049(7) 0.049(7) 0.022(6) 0.005(5) 0.003(5)
N41B 0.049(6) 0.063(7) 0.073(7) -0.001(6) -0.013(5) 0.014(5)
C42B 0.038(6) 0.077(9) 0.087(8) 0.015(7) -0.012(5) 0.021(6)
C43B 0.040(6) 0.114(14) 0.138(12) 0.018(11) -0.018(7) 0.023(7)
C44B 0.065(9) 0.121(15) 0.131(13) 0.024(11) -0.033(8) 0.018(8)
C45B 0.068(8) 0.083(12) 0.113(12) -0.007(9) -0.030(7) 0.024(8)
C46B 0.061(8) 0.066(9) 0.076(9) 0.011(7) -0.023(6) 0.023(7)
N51B 0.040(5) 0.050(6) 0.055(6) 0.010(5) 0.002(4) -0.004(4)
N52B 0.044(5) 0.045(6) 0.052(6) -0.002(5) -0.001(4) 0.004(5)
C53B 0.046(6) 0.068(9) 0.076(8) -0.001(6) -0.001(5) 0.014(6)
C54B 0.051(7) 0.072(10) 0.083(9) -0.002(7) -0.004(6) 0.001(6)
C55B 0.049(6) 0.065(9) 0.067(9) 0.000(7) 0.014(6) -0.001(6)
C56B 0.037(6) 0.049(6) 0.056(8) 0.002(6) -0.003(5) 0.002(5)
N11C 0.025(6) 0.051(5) 0.051(6) 0.006(4) 0.019(5) 0.002(4)
C12C 0.032(6) 0.050(6) 0.058(6) 0.009(4) 0.016(5) 0.005(5)
C13C 0.034(7) 0.058(7) 0.071(7) 0.026(5) 0.016(6) 0.007(6)
C14C 0.052(9) 0.080(8) 0.068(8) 0.030(6) 0.007(7) 0.002(7)
C15C 0.075(10) 0.078(8) 0.054(8) 0.032(6) 0.010(7) -0.014(7)
C16C 0.074(10) 0.063(7) 0.040(6) 0.011(5) 0.008(6) -0.008(7)
N21C 0.048(6) 0.042(5) 0.056(5) -0.007(4) 0.019(5) -0.016(5)
N22C 0.046(6) 0.031(5) 0.045(5) 0.004(4) 0.010(4) -0.012(4)
C23C 0.045(7) 0.032(5) 0.056(5) 0.007(4) 0.021(5) -0.003(5)
C24C 0.048(7) 0.036(6) 0.072(7) -0.004(5) 0.031(6) -0.006(5)
C25C 0.073(10) 0.038(6) 0.069(7) -0.012(5) 0.028(7) -0.017(6)
C31C 0.043(6) 0.043(6) 0.036(6) -0.011(5) 0.005(5) -0.007(5)
C32C 0.037(6) 0.046(6) 0.040(6) -0.005(5) -0.001(5) -0.009(5)
C33C 0.044(6) 0.052(7) 0.036(6) -0.012(5) 0.001(5) -0.012(5)
C34C 0.044(6) 0.061(7) 0.043(8) -0.003(6) 0.011(5) -0.004(5)
C35C 0.045(6) 0.055(7) 0.034(7) -0.008(5) 0.002(5) -0.002(5)
C36C 0.042(6) 0.043(7) 0.034(7) -0.012(5) 0.002(5) -0.009(5)
C26C 0.048(6) 0.037(6) 0.057(7) -0.009(5) 0.011(5) -0.006(5)
N41C 0.047(5) 0.043(6) 0.031(5) 0.011(4) 0.010(4) -0.016(5)
C42C 0.049(6) 0.062(8) 0.045(6) 0.005(6) 0.008(5) -0.010(5)
C43C 0.055(7) 0.060(9) 0.057(7) 0.001(6) 0.016(5) -0.012(6)
C44C 0.067(7) 0.086(11) 0.054(8) 0.001(7) 0.008(6) -0.015(7)
C45C 0.064(7) 0.066(9) 0.041(7) 0.008(6) 0.009(5) -0.012(7)
C46C 0.070(8) 0.071(10) 0.038(7) 0.003(6) 0.006(5) -0.015(7)
N51C 0.044(5) 0.070(7) 0.049(6) 0.000(5) 0.004(4) -0.017(5)
N52C 0.044(5) 0.039(6) 0.040(5) 0.011(4) 0.003(4) -0.008(4)
C53C 0.041(6) 0.053(8) 0.048(6) 0.003(5) 0.007(4) -0.012(5)
C54C 0.043(6) 0.075(10) 0.059(7) 0.002(7) 0.004(5) -0.017(6)
C55C 0.047(6) 0.083(10) 0.058(7) -0.001(7) 0.007(5) -0.023(6)
C56C 0.052(7) 0.054(7) 0.046(6) 0.000(5) 0.008(5) -0.008(6)
B31 0.108(4) 0.090(4) 0.120(5) 0.010(4) -0.004(4) 0.008(4)
F31 0.106(5) 0.089(4) 0.120(5) 0.010(4) -0.005(4) 0.009(4)
F32 0.107(5) 0.089(4) 0.120(5) 0.010(4) -0.004(4) 0.010(4)
F33 0.108(5) 0.092(5) 0.118(5) 0.012(4) -0.005(4) 0.005(4)
F34 0.115(5) 0.096(5) 0.125(5) 0.005(4) -0.003(5) 0.006(4)

loop_
_atom_type_symbol
_atom_type_description
_atom_type_scat_dispersion_real
_atom_type_scat_dispersion_imag
_atom_type_scat_source
C C 0.0033 0.0016 'International Tables Vol C Tables 4.2.6.8 and 6.1.1.4'
H H 0.0000 0.0000 'International Tables Vol C Tables 4.2.6.8 and 6.1.1.4'
B B 0.0013 0.0007 'International Tables Vol C Tables 4.2.6.8 and 6.1.1.4'
Co Co 0.3494 0.9721 'International Tables Vol C Tables 4.2.6.8 and 6.1.1.4'
F F 0.0171 0.0103 'International Tables Vol C Tables 4.2.6.8 and 6.1.1.4'
N N 0.0061 0.0033 'International Tables Vol C Tables 4.2.6.8 and 6.1.1.4'
O O 0.0106 0.0060 'International Tables Vol C Tables 4.2.6.8 and 6.1.1.4'
P P 0.1023 0.0942 'International Tables Vol C Tables 4.2.6.8 and 6.1.1.4'
Ru Ru -1.2594 0.8363 'International Tables Vol C Tables 4.2.6.8 and 6.1.1.4'
Na Na 0.0362 0.0249 'International Tables Vol C Tables 4.2.6.8 and 6.1.1.4'

loop_
_geom_angle_atom_site_label_1
_geom_angle_atom_site_label_2
_geom_angle_atom_site_label_3
_geom_angle
_geom_angle_site_symmetry_1
_geom_angle_site_symmetry_3
N22A Ru1 N22B 165.9(3) . .
N22A Ru1 N11A 77.4(3) . .
N22B Ru1 N11A 92.1(3) . .
N22A Ru1 N22C 102.0(3) . .
N22B Ru1 N22C 89.8(3) . .
N11A Ru1 N22C 171.3(3) . .
N22A Ru1 N11C 89.8(3) . .
N22B Ru1 N11C 100.5(3) . .
N11A Ru1 N11C 93.3(3) . .
N22C Ru1 N11C 78.0(3) . .
N22A Ru1 N11B 91.7(3) . .
N22B Ru1 N11B 77.9(3) . .
N11A Ru1 N11B 86.2(3) . .
N22C Ru1 N11B 102.5(3) . .
N11C Ru1 N11B 178.3(3) . .
N52B Co2 N41C 167.6(3) . 2_565
N52B Co2 N52A 101.5(16) . 3_665
N41C Co2 N52A 90.4(16) 2_565 3_665
N52B Co2 N41A 90.7(3) . 3_665
N41C Co2 N41A 95.3(3) 2_565 3_665
N52A Co2 N41A 76.8(13) 3_665 3_665
N52B Co2 N41B 76.4(3) . .
N41C Co2 N41B 92.4(3) 2_565 .
N52A Co2 N41B 170.6(13) 3_665 .
N41A Co2 N41B 94.0(3) 3_665 .
N52B Co2 N52C 97(3) . 2_565
N41C Co2 N52C 77(3) 2_565 2_565
N52A Co2 N52C 102(2) 3_665 2_565
N41A Co2 N52C 172(3) 3_665 2_565
N41B Co2 N52C 87.6(16) . 2_565
F32 Na1 F32 94.19(12) 3_665 4_655
F32 Na1 F32 94.19(12) 3_665 2_565
F32 Na1 F32 148.6(5) 4_655 2_565
F32 Na1 F32 148.6(5) 3_665 .
F32 Na1 F32 94.19(12) 4_655 .
F32 Na1 F32 94.19(12) 2_565 .
F32 Na1 F31 102.7(3) 3_665 .
F32 Na1 F31 125.7(3) 4_655 .
F32 Na1 F31 81.4(3) 2_565 .
F32 Na1 F31 49.0(2) . .
F32 Na1 F31 81.4(3) 3_665 2_565
F32 Na1 F31 102.7(3) 4_655 2_565
F32 Na1 F31 49.0(2) 2_565 2_565
F32 Na1 F31 125.7(3) . 2_565
F31 Na1 F31 130.4(3) . 2_565
F32 Na1 F31 49.0(2) 3_665 3_665
F32 Na1 F31 81.4(3) 4_655 3_665
F32 Na1 F31 125.7(3) 2_565 3_665
F32 Na1 F31 102.7(3) . 3_665
F31 Na1 F31 72.7(4) . 3_665
F31 Na1 F31 130.4(3) 2_565 3_665
F32 Na1 F31 125.7(3) 3_665 4_655
F32 Na1 F31 49.0(2) 4_655 4_655
F32 Na1 F31 102.7(3) 2_565 4_655
F32 Na1 F31 81.4(3) . 4_655
F31 Na1 F31 130.4(3) . 4_655
F31 Na1 F31 72.7(4) 2_565 4_655
F31 Na1 F31 130.4(3) 3_665 4_655
C12A N11A C16A 120.0 . .
C12A N11A Ru1 115.0(4) . .
C16A N11A Ru1 124.9(4) . .
C23A C12A C13A 123.6(7) . .
C23A C12A N11A 116.3(7) . .
C13A C12A N11A 120.0 . .
C14A C13A C12A 120.0 . .
C14A C13A H13A 120.0 . .
C12A C13A H13A 120.0 . .
C13A C14A C15A 120.0 . .
C13A C14A H14A 120.0 . .
C15A C14A H14A 120.0 . .
C16A C15A C14A 120.0 . .
C16A C15A H15A 120.0 . .
C14A C15A H15A 120.0 . .
C15A C16A N11A 120.0 . .
C15A C16A H16A 120.0 . .
N11A C16A H16A 120.0 . .
C26A N21A C25A 127.5(8) . .
C26A N21A N22A 124.5(8) . .
C25A N21A N22A 108.0 . .
N21A N22A C23A 108.0 . .
N21A N22A Ru1 137.4(5) . .
C23A N22A Ru1 114.5(5) . .
C12A C23A C24A 135.3(7) . .
C12A C23A N22A 116.7(7) . .
C24A C23A N22A 108.0 . .
C23A C24A C25A 108.0 . .
C23A C24A H24A 126.0 . .
C25A C24A H24A 126.0 . .
C24A C25A N21A 108.0 . .
C24A C25A H25A 126.0 . .
N21A C25A H25A 126.0 . .
C32A C31A C36A 120.0 . .
C32A C31A C26A 116.7(8) . .
C36A C31A C26A 123.3(8) . .
C31A C32A C33A 120.0 . .
C31A C32A H32A 120.0 . .
C33A C32A H32A 120.0 . .
C34A C33A C32A 120.0 . .
C34A C33A C56A 124.1(7) . .
C32A C33A C56A 115.9(7) . .
C33A C34A C35A 120.0 . .
C33A C34A H34A 120.0 . .
C35A C34A H34A 120.0 . .
C34A C35A C36A 120.0 . .
C34A C35A H35A 120.0 . .
C36A C35A H35A 120.0 . .
C35A C36A C31A 120.0 . .
C35A C36A H36A 120.0 . .
C31A C36A H36A 120.0 . .
N21A C26A C31A 111.2(12) . .
N21A C26A H26A 109.4 . .
C31A C26A H26A 109.4 . .
N21A C26A H26B 109.4 . .
C31A C26A H26B 109.4 . .
H26A C26A H26B 108.0 . .
C42A N41A C46A 120.0 . .
C42A N41A Co2 114.4(4) . 3_665
C46A N41A Co2 125.5(4) . 3_665
C53A C42A C43A 123.2(7) . .
C53A C42A N41A 116.7(7) . .
C43A C42A N41A 120.0 . .
C42A C43A C44A 120.0 . .
C42A C43A H43A 120.0 . .
C44A C43A H43A 120.0 . .
C43A C44A C45A 120.0 . .
C43A C44A H44A 120.0 . .
C45A C44A H44A 120.0 . .
C46A C45A C44A 120.0 . .
C46A C45A H45A 120.0 . .
C44A C45A H45A 120.0 . .
C45A C46A N41A 120.0 . .
C45A C46A H46A 120.0 . .
N41A C46A H46A 120.0 . .
C56A N51A C55A 130.0(8) . .
C56A N51A N52A 121.8(8) . .
C55A N51A N52A 108.0 . .
N51A N52A C53A 108.0 . .
N51A N52A Co2 138.4(5) . 3_665
C53A N52A Co2 113.0(5) . 3_665
C42A C53A C54A 133.5(7) . .
C42A C53A N52A 118.5(7) . .
C54A C53A N52A 108.0 . .
C55A C54A C53A 108.0 . .
C55A C54A H54A 126.0 . .
C53A C54A H54A 126.0 . .
N51A C55A C54A 108.0 . .
N51A C55A H55A 126.0 . .
C54A C55A H55A 126.0 . .
N51A C56A C33A 111.0(10) . .
N51A C56A H56A 109.4 . .
C33A C56A H56A 109.4 . .
N51A C56A H56B 109.4 . .
C33A C56A H56B 109.4 . .
H56A C56A H56B 108.0 . .
C12B N11B C16B 120.0 . .
C12B N11B Ru1 113.2(4) . .
C16B N11B Ru1 126.2(4) . .
C23B C12B N11B 117.0(6) . .
C23B C12B C13B 122.9(6) . .
N11B C12B C13B 120.0 . .
C12B C13B C14B 120.0 . .
C12B C13B H13B 120.0 . .
C14B C13B H13B 120.0 . .
C15B C14B C13B 120.0 . .
C15B C14B H14B 120.0 . .
C13B C14B H14B 120.0 . .
C16B C15B C14B 120.0 . .
C16B C15B H15B 120.0 . .
C14B C15B H15B 120.0 . .
C15B C16B N11B 120.0 . .
C15B C16B H16B 120.0 . .
N11B C16B H16B 120.0 . .
C26B N21B N22B 122.0(7) . .
C26B N21B C25B 130.0(7) . .
N22B N21B C25B 108.0 . .
N21B N22B C23B 108.0 . .
N21B N22B Ru1 137.7(4) . .
C23B N22B Ru1 114.3(4) . .
C12B C23B N22B 116.3(6) . .
C12B C23B C24B 135.6(6) . .
N22B C23B C24B 108.0 . .
C25B C24B C23B 108.0 . .
C25B C24B H24B 126.0 . .
C23B C24B H24B 126.0 . .
C24B C25B N21B 108.0 . .
C24B C25B H25B 126.0 . .
N21B C25B H25B 126.0 . .
C32B C31B C36B 120.0 . .
C32B C31B C26B 120.5(8) . .
C36B C31B C26B 119.5(8) . .
C33B C32B C31B 120.0 . .
C33B C32B H32B 120.0 . .
C31B C32B H32B 120.0 . .
C34B C33B C32B 120.0 . .
C34B C33B C56B 123.2(7) . .
C32B C33B C56B 116.8(7) . .
C33B C34B C35B 120.0 . .
C33B C34B H34B 120.0 . .
C35B C34B H34B 120.0 . .
C34B C35B C36B 120.0 . .
C34B C35B H35B 120.0 . .
C36B C35B H35B 120.0 . .
C35B C36B C31B 120.0 . .
C35B C36B H36B 120.0 . .
C31B C36B H36B 120.0 . .
N21B C26B C31B 109.8(10) . .
N21B C26B H26C 109.7 . .
C31B C26B H26C 109.7 . .
N21B C26B H26D 109.7 . .
C31B C26B H26D 109.7 . .
H26C C26B H26D 108.2 . .
C42B N41B C46B 120.0 . .
C42B N41B Co2 115.4(5) . .
C46B N41B Co2 124.4(5) . .
C53B C42B N41B 115.1(7) . .
C53B C42B C43B 124.9(7) . .
N41B C42B C43B 120.0 . .
C44B C43B C42B 120.0 . .
C44B C43B H43B 120.0 . .
C42B C43B H43B 120.0 . .
C43B C44B C45B 120.0 . .
C43B C44B H44B 120.0 . .
C45B C44B H44B 120.0 . .
C44B C45B C46B 120.0 . .
C44B C45B H45B 120.0 . .
C46B C45B H45B 120.0 . .
C45B C46B N41B 120.0 . .
C45B C46B H46B 120.0 . .
N41B C46B H46B 120.0 . .
C56B N51B N52B 121.9(8) . .
C56B N51B C55B 128.9(8) . .
N52B N51B C55B 108.0 . .
N51B N52B C53B 108.0 . .
N51B N52B Co2 137.6(5) . .
C53B N52B Co2 114.3(5) . .
C42B C53B N52B 118.6(8) . .
C42B C53B C54B 133.3(8) . .
N52B C53B C54B 108.0 . .
C53B C54B C55B 108.0 . .
C53B C54B H54B 126.0 . .
C55B C54B H54B 126.0 . .
N51B C55B C54B 108.0 . .
N51B C55B H55B 126.0 . .
C54B C55B H55B 126.0 . .
N51B C56B C33B 114.7(11) . .
N51B C56B H56C 108.6 . .
C33B C56B H56C 108.6 . .
N51B C56B H56D 108.6 . .
C33B C56B H56D 108.6 . .
H56C C56B H56D 107.6 . .
C12C N11C C16C 120.0 . .
C12C N11C Ru1 115.7(4) . .
C16C N11C Ru1 124.2(4) . .
C23C C12C N11C 114.9(6) . .
C23C C12C C13C 125.1(6) . .
N11C C12C C13C 120.0 . .
C12C C13C C14C 120.0 . .
C12C C13C H13C 120.0 . .
C14C C13C H13C 120.0 . .
C15C C14C C13C 120.0 . .
C15C C14C H14C 120.0 . .
C13C C14C H14C 120.0 . .
C16C C15C C14C 120.0 . .
C16C C15C H15C 120.0 . .
C14C C15C H15C 120.0 . .
C15C C16C N11C 120.0 . .
C15C C16C H16C 120.0 . .
N11C C16C H16C 120.0 . .
C26C N21C N22C 123.0(8) . .
C26C N21C C25C 127.8(8) . .
N22C N21C C25C 108.0 . .
N21C N22C C23C 108.0 . .
N21C N22C Ru1 138.3(4) . .
C23C N22C Ru1 113.7(4) . .
C12C C23C C24C 134.5(6) . .
C12C C23C N22C 117.3(6) . .
C24C C23C N22C 108.0 . .
C23C C24C C25C 108.0 . .
C23C C24C H24C 126.0 . .
C25C C24C H24C 126.0 . .
C24C C25C N21C 108.0 . .
C24C C25C H25C 126.0 . .
N21C C25C H25C 126.0 . .
C32C C31C C36C 120.0 . .
C32C C31C C26C 118.8(7) . .
C36C C31C C26C 120.9(7) . .
C33C C32C C31C 120.0 . .
C33C C32C H32C 120.0 . .
C31C C32C H32C 120.0 . .
C34C C33C C32C 120.0 . .
C34C C33C C56C 121.1(7) . .
C32C C33C C56C 118.6(7) . .
C33C C34C C35C 120.0 . .
C33C C34C H34C 120.0 . .
C35C C34C H34C 120.0 . .
C34C C35C C36C 120.0 . .
C34C C35C H35C 120.0 . .
C36C C35C H35C 120.0 . .
C35C C36C C31C 120.0 . .
C35C C36C H36C 120.0 . .
C31C C36C H36C 120.0 . .
N21C C26C C31C 114.7(11) . .
N21C C26C H26E 108.6 . .
C31C C26C H26E 108.6 . .
N21C C26C H26F 108.6 . .
C31C C26C H26F 108.6 . .
H26E C26C H26F 107.6 . .
C42C N41C C46C 120.0 . .
C42C N41C Co2 114.4(4) . 4_655
C46C N41C Co2 125.6(4) . 4_655
C53C C42C N41C 118.8(6) . .
C53C C42C C43C 121.2(6) . .
N41C C42C C43C 120.0 . .
C44C C43C C42C 120.0 . .
C44C C43C H43C 120.0 . .
C42C C43C H43C 120.0 . .
C43C C44C C45C 120.0 . .
C43C C44C H44C 120.0 . .
C45C C44C H44C 120.0 . .
C46C C45C C44C 120.0 . .
C46C C45C H45C 120.0 . .
C44C C45C H45C 120.0 . .
C45C C46C N41C 120.0 . .
C45C C46C H46C 120.0 . .
N41C C46C H46C 120.0 . .
C56C N51C N52C 125.2(8) . .
C56C N51C C55C 126.7(8) . .
N52C N51C C55C 108.0 . .
N51C N52C C53C 108.0 . .
N51C N52C Co2 138.2(5) . 4_655
C53C N52C Co2 111.5(4) . 4_655
C42C C53C C54C 134.1(7) . .
C42C C53C N52C 117.7(7) . .
C54C C53C N52C 108.0 . .
C53C C54C C55C 108.0 . .
C53C C54C H54C 126.0 . .
C55C C54C H54C 126.0 . .
C54C C55C N51C 108.0 . .
C54C C55C H55C 126.0 . .
N51C C55C H55C 126.0 . .
N51C C56C C33C 113.3(11) . .
N51C C56C H56E 108.9 . .
C33C C56C H56E 108.9 . .
N51C C56C H56F 108.9 . .
C33C C56C H56F 108.9 . .
H56E C56C H56F 107.7 . .
F13 P11 F14 180.0 . .
F13 P11 F12 89.7(6) . .
F14 P11 F12 90.3(6) . .
F13 P11 F12 89.7(6) . 3_665
F14 P11 F12 90.3(6) . 3_665
F12 P11 F12 179.3(11) . 3_665
F13 P11 F11 90.7(5) . 3_665
F14 P11 F11 89.3(5) . 3_665
F12 P11 F11 89.9(7) . 3_665
F12 P11 F11 90.1(7) 3_665 3_665
F13 P11 F11 90.7(5) . .
F14 P11 F11 89.3(5) . .
F12 P11 F11 90.1(7) . .
F12 P11 F11 89.9(7) 3_665 .
F11 P11 F11 178.6(11) 3_665 .
F21 P21 F21 95.3(13) . 6_665
F21 P21 F22 90.1(4) . .
F21 P21 F22 90.1(4) 6_665 .
F21 P21 F24 90.0(4) . .
F21 P21 F24 90.0(4) 6_665 .
F22 P21 F24 179.8(8) . .
F21 P21 F23 179.3(16) . .
F21 P21 F23 85.3(12) 6_665 .
F22 P21 F23 89.9(4) . .
F24 P21 F23 90.0(4) . .
F21 P21 F23 85.3(12) . 6_665
F21 P21 F23 179.3(16) 6_665 6_665
F22 P21 F23 89.9(4) . 6_665
F24 P21 F23 90.0(4) . 6_665
F23 P21 F23 94(2) . 6_665
F33 B31 F31 110.8(11) . .
F33 B31 F32 113.5(11) . .
F31 B31 F32 108.4(10) . .
F33 B31 F34 105.0(10) . .
F31 B31 F34 109.9(11) . .
F32 B31 F34 109.1(10) . .
B31 F31 Na1 92.5(7) . .
B31 F32 Na1 110.0(8) . .
F41 B41 F41 118.5(19) 6_665 .
F41 B41 F42 107.5(9) 6_665 .
F41 B41 F42 107.5(9) . .
F41 B41 F43 106.7(9) 6_665 .
F41 B41 F43 106.7(9) . .
F42 B41 F43 109.8(14) . .
F51 P51 F51 92(2) 6_665 .
F51 P51 F53 90.9(5) 6_665 .
F51 P51 F53 90.9(5) . .
F51 P51 F54 90.6(5) 6_665 .
F51 P51 F54 90.6(5) . .
F53 P51 F54 177.8(11) . .
F51 P51 F52 179(2) 6_665 .
F51 P51 F52 89.7(6) . .
F53 P51 F52 89.3(5) . .
F54 P51 F52 89.2(5) . .
F51 P51 F52 89.7(6) 6_665 6_665
F51 P51 F52 179(2) . 6_665
F53 P51 F52 89.3(5) . 6_665
F54 P51 F52 89.2(5) . 6_665
F52 P51 F52 89(2) . 6_665
F62 P61 F62 171(2) . 8_545
F62 P61 F65 85.7(11) . .
F62 P61 F65 85.7(11) 8_545 .
F62 P61 F63 94.3(11) . .
F62 P61 F63 94.3(11) 8_545 .
F65 P61 F63 179.8(12) . .
F62 P61 F64 89.8(6) . .
F62 P61 F64 89.8(6) 8_545 .
F65 P61 F64 90.0(8) . .
F63 P61 F64 89.9(8) . .
F62 P61 F61 90.3(6) . .
F62 P61 F61 90.3(6) 8_545 .
F65 P61 F61 90.4(8) . .
F63 P61 F61 89.7(8) . .
F64 P61 F61 179.6(11) . .
F71 B71 F73 107.7(13) . .
F71 B71 F72 105.8(9) . 8_455
F73 B71 F72 103.3(9) . 8_455
F71 B71 F72 105.8(9) . .
F73 B71 F72 103.3(9) . .
F72 B71 F72 130(2) 8_455 .
N21S C21S H21A 109.5 . .
N21S C21S H21B 109.5 . .
H21A C21S H21B 109.5 . .
N21S C21S H21C 109.5 . .
H21A C21S H21C 109.5 . .
H21B C21S H21C 109.5 . .
O22S N21S O21S 125(2) . .
O22S N21S C21S 119(2) . .
O21S N21S C21S 114(2) . .
N41S C41S H41A 109.5 . .
N41S C41S H41B 109.5 . .
H41A C41S H41B 109.5 . .
N41S C41S H41C 109.5 . .
H41A C41S H41C 109.5 . .
H41B C41S H41C 109.5 . .
O41S N41S O42S 126.3(14) . .
O41S N41S C41S 120.5(14) . .
O42S N41S C41S 113.2(13) . .

loop_
_geom_bond_atom_site_label_1
_geom_bond_atom_site_label_2
_geom_bond_distance
_geom_bond_site_symmetry_2
Ru1 N22A 2.045(6) .
Ru1 N22B 2.051(5) .
Ru1 N11A 2.069(6) .
Ru1 N22C 2.070(6) .
Ru1 N11C 2.083(6) .
Ru1 N11B 2.098(5) .
Co2 N52B 2.102(7) .
Co2 N41C 2.108(6) 2_565
Co2 N52A 2.12(2) 3_665
Co2 N41A 2.141(6) 3_665
Co2 N41B 2.159(7) .
Co2 N52C 2.17(8) 2_565
Na1 F32 2.450(10) 3_665
Na1 F32 2.450(10) 4_655
Na1 F32 2.450(10) 2_565
Na1 F32 2.450(10) .
Na1 F31 2.823(10) .
Na1 F31 2.823(10) 2_565
Na1 F31 2.823(10) 3_665
Na1 F31 2.823(10) 4_655
N11A C12A 1.3900 .
N11A C16A 1.3900 .
C12A C23A 1.321(9) .
C12A C13A 1.3900 .
C13A C14A 1.3900 .
C13A H13A 0.9500 .
C14A C15A 1.3900 .
C14A H14A 0.9500 .
C15A C16A 1.3900 .
C15A H15A 0.9500 .
C16A H16A 0.9500 .
N21A C26A 1.384(16) .
N21A C25A 1.4200 .
N21A N22A 1.4200 .
N22A C23A 1.4200 .
C23A C24A 1.4200 .
C24A C25A 1.4200 .
C24A H24A 0.9500 .
C25A H25A 0.9500 .
C31A C32A 1.3900 .
C31A C36A 1.3900 .
C31A C26A 1.535(16) .
C32A C33A 1.3900 .
C32A H32A 0.9500 .
C33A C34A 1.3900 .
C33A C56A 1.551(14) .
C34A C35A 1.3900 .
C34A H34A 0.9500 .
C35A C36A 1.3900 .
C35A H35A 0.9500 .
C36A H36A 0.9500 .
C26A H26A 0.9900 .
C26A H26B 0.9900 .
N41A C42A 1.3900 .
N41A C46A 1.3900 .
N41A Co2 2.141(6) 3_665
C42A C53A 1.341(9) .
C42A C43A 1.3900 .
C43A C44A 1.3900 .
C43A H43A 0.9500 .
C44A C45A 1.3900 .
C44A H44A 0.9500 .
C45A C46A 1.3900 .
C45A H45A 0.9500 .
C46A H46A 0.9500 .
N51A C56A 1.405(15) .
N51A C55A 1.4200 .
N51A N52A 1.4200 .
N52A C53A 1.4200 .
N52A Co2 2.118(6) 3_665
C53A C54A 1.4200 .
C54A C55A 1.4200 .
C54A H54A 0.9500 .
C55A H55A 0.9500 .
C56A H56A 0.9900 .
C56A H56B 0.9900 .
N11B C12B 1.3900 .
N11B C16B 1.3900 .
C12B C23B 1.347(8) .
C12B C13B 1.3900 .
C13B C14B 1.3900 .
C13B H13B 0.9500 .
C14B C15B 1.3900 .
C14B H14B 0.9500 .
C15B C16B 1.3900 .
C15B H15B 0.9500 .
C16B H16B 0.9500 .
N21B C26B 1.394(13) .
N21B N22B 1.4200 .
N21B C25B 1.4200 .
N22B C23B 1.4200 .
C23B C24B 1.4200 .
C24B C25B 1.4200 .
C24B H24B 0.9500 .
C25B H25B 0.9500 .
C31B C32B 1.3900 .
C31B C36B 1.3900 .
C31B C26B 1.517(14) .
C32B C33B 1.3900 .
C32B H32B 0.9500 .
C33B C34B 1.3900 .
C33B C56B 1.481(15) .
C34B C35B 1.3900 .
C34B H34B 0.9500 .
C35B C36B 1.3900 .
C35B H35B 0.9500 .
C36B H36B 0.9500 .
C26B H26C 0.9900 .
C26B H26D 0.9900 .
N41B C42B 1.3900 .
N41B C46B 1.3900 .
C42B C53B 1.361(10) .
C42B C43B 1.3900 .
C43B C44B 1.3900 .
C43B H43B 0.9500 .
C44B C45B 1.3900 .
C44B H44B 0.9500 .
C45B C46B 1.3900 .
C45B H45B 0.9500 .
C46B H46B 0.9500 .
N51B C56B 1.389(14) .
N51B N52B 1.4200 .
N51B C55B 1.4200 .
N52B C53B 1.4200 .
C53B C54B 1.4200 .
C54B C55B 1.4200 .
C54B H54B 0.9500 .
C55B H55B 0.9500 .
C56B H56C 0.9900 .
C56B H56D 0.9900 .
N11C C12C 1.3900 .
N11C C16C 1.3900 .
C12C C23C 1.375(9) .
C12C C13C 1.3900 .
C13C C14C 1.3900 .
C13C H13C 0.9500 .
C14C C15C 1.3900 .
C14C H14C 0.9500 .
C15C C16C 1.3900 .
C15C H15C 0.9500 .
C16C H16C 0.9500 .
N21C C26C 1.372(15) .
N21C N22C 1.4200 .
N21C C25C 1.4200 .
N22C C23C 1.4200 .
C23C C24C 1.4200 .
C24C C25C 1.4200 .
C24C H24C 0.9500 .
C25C H25C 0.9500 .
C31C C32C 1.3900 .
C31C C36C 1.3900 .
C31C C26C 1.517(14) .
C32C C33C 1.3900 .
C32C H32C 0.9500 .
C33C C34C 1.3900 .
C33C C56C 1.510(15) .
C34C C35C 1.3900 .
C34C H34C 0.9500 .
C35C C36C 1.3900 .
C35C H35C 0.9500 .
C36C H36C 0.9500 .
C26C H26E 0.9900 .
C26C H26F 0.9900 .
N41C C42C 1.3900 .
N41C C46C 1.3900 .
N41C Co2 2.108(6) 4_655
C42C C53C 1.328(9) .
C42C C43C 1.3900 .
C43C C44C 1.3900 .
C43C H43C 0.9500 .
C44C C45C 1.3900 .
C44C H44C 0.9500 .
C45C C46C 1.3900 .
C45C H45C 0.9500 .
C46C H46C 0.9500 .
N51C C56C 1.416(15) .
N51C N52C 1.4200 .
N51C C55C 1.4200 .
N52C C53C 1.4200 .
N52C Co2 2.171(6) 4_655
C53C C54C 1.4200 .
C54C C55C 1.4200 .
C54C H54C 0.9500 .
C55C H55C 0.9500 .
C56C H56E 0.9900 .
C56C H56F 0.9900 .
P11 F13 1.555(11) .
P11 F14 1.571(12) .
P11 F12 1.588(10) .
P11 F12 1.588(10) 3_665
P11 F11 1.594(9) 3_665
P11 F11 1.594(9) .
P21 F21 1.578(5) .
P21 F21 1.578(5) 6_665
P21 F22 1.580(5) .
P21 F24 1.580(5) .
P21 F23 1.582(5) .
P21 F23 1.582(5) 6_665
B31 F33 1.350(12) .
B31 F31 1.365(12) .
B31 F32 1.366(12) .
B31 F34 1.414(12) .
B41 F41 1.367(10) 6_665
B41 F41 1.367(10) .
B41 F42 1.382(13) .
B41 F43 1.392(13) .
P51 F51 1.565(7) 6_665
P51 F51 1.565(7) .
P51 F53 1.574(7) .
P51 F54 1.576(7) .
P51 F52 1.596(15) .
P51 F52 1.596(15) 6_665
P61 F62 1.556(10) .
P61 F62 1.556(10) 8_545
P61 F65 1.569(12) .
P61 F63 1.578(13) .
P61 F64 1.584(12) .
P61 F61 1.587(12) .
B71 F71 1.397(14) .
B71 F73 1.399(14) .
B71 F72 1.401(10) 8_455
B71 F72 1.402(10) .
C21S N21S 1.457(13) .
C21S H21A 0.9800 .
C21S H21B 0.9800 .
C21S H21C 0.9800 .
N21S O22S 1.224(12) .
N21S O21S 1.231(13) .
O41S N41S 1.218(11) .
C41S N41S 1.459(12) .
C41S H41A 0.9800 .
C41S H41B 0.9800 .
C41S H41C 0.9800 .
O42S N41S 1.242(10) .

loop_
_geom_torsion_atom_site_label_1
_geom_torsion_atom_site_label_2
_geom_torsion_atom_site_label_3
_geom_torsion_atom_site_label_4
_geom_torsion
_geom_torsion_site_symmetry_1
_geom_torsion_site_symmetry_4
C16A N11A C12A C23A -176.5(9) . .
Ru1 N11A C12A C23A 1.5(8) . .
C16A N11A C12A C13A 0.0 . .
Ru1 N11A C12A C13A 178.1(5) . .
C23A C12A C13A C14A 176.3(10) . .
N11A C12A C13A C14A 0.0 . .
C12A C13A C14A C15A 0.0 . .
C13A C14A C15A C16A 0.0 . .
C14A C15A C16A N11A 0.0 . .
C12A N11A C16A C15A 0.0 . .
Ru1 N11A C16A C15A -177.9(6) . .
C26A N21A N22A C23A -179.8(12) . .
C25A N21A N22A C23A 0.0 . .
C26A N21A N22A Ru1 3.7(15) . .
C25A N21A N22A Ru1 -176.6(9) . .
C13A C12A C23A C24A 4.8(14) . .
N11A C12A C23A C24A -178.8(8) . .
C13A C12A C23A N22A -176.3(5) . .
N11A C12A C23A N22A 0.1(10) . .
N21A N22A C23A C12A -179.2(10) . .
Ru1 N22A C23A C12A -1.7(9) . .
N21A N22A C23A C24A 0.0 . .
Ru1 N22A C23A C24A 177.4(7) . .
C12A C23A C24A C25A 179.0(13) . .
N22A C23A C24A C25A 0.0 . .
C23A C24A C25A N21A 0.0 . .
C26A N21A C25A C24A 179.8(13) . .
N22A N21A C25A C24A 0.0 . .
C36A C31A C32A C33A 0.0 . .
C26A C31A C32A C33A 178.6(9) . .
C31A C32A C33A C34A 0.0 . .
C31A C32A C33A C56A -179.6(9) . .
C32A C33A C34A C35A 0.0 . .
C56A C33A C34A C35A 179.6(10) . .
C33A C34A C35A C36A 0.0 . .
C34A C35A C36A C31A 0.0 . .
C32A C31A C36A C35A 0.0 . .
C26A C31A C36A C35A -178.5(10) . .
C25A N21A C26A C31A -94.4(12) . .
N22A N21A C26A C31A 85.3(13) . .
C32A C31A C26A N21A -174.4(8) . .
C36A C31A C26A N21A 4.1(14) . .
C46A N41A C42A C53A 178.4(9) . .
Co2 N41A C42A C53A 0.4(8) 3_665 .
C46A N41A C42A C43A 0.0 . .
Co2 N41A C42A C43A -178.0(6) 3_665 .
C53A C42A C43A C44A -178.3(10) . .
N41A C42A C43A C44A 0.0 . .
C42A C43A C44A C45A 0.0 . .
C43A C44A C45A C46A 0.0 . .
C44A C45A C46A N41A 0.0 . .
C42A N41A C46A C45A 0.0 . .
Co2 N41A C46A C45A 177.8(6) 3_665 .
C56A N51A N52A C53A -175.7(10) . .
C55A N51A N52A C53A 0.0 . .
C56A N51A N52A Co2 -5.7(13) . 3_665
C55A N51A N52A Co2 170.1(9) . 3_665
C43A C42A C53A C54A -5.9(13) . .
N41A C42A C53A C54A 175.7(7) . .
C43A C42A C53A N52A 172.5(6) . .
N41A C42A C53A N52A -5.9(10) . .
N51A N52A C53A C42A -178.8(10) . .
Co2 N52A C53A C42A 8.4(9) 3_665 .
N51A N52A C53A C54A 0.0 . .
Co2 N52A C53A C54A -172.8(6) 3_665 .
C42A C53A C54A C55A 178.6(12) . .
N52A C53A C54A C55A 0.0 . .
C56A N51A C55A C54A 175.3(12) . .
N52A N51A C55A C54A 0.0 . .
C53A C54A C55A N51A 0.0 . .
C55A N51A C56A C33A -84.0(12) . .
N52A N51A C56A C33A 90.7(11) . .
C34A C33A C56A N51A 0.9(14) . .
C32A C33A C56A N51A -179.4(8) . .
C16B N11B C12B C23B -176.9(8) . .
Ru1 N11B C12B C23B 11.2(7) . .
C16B N11B C12B C13B 0.0 . .
Ru1 N11B C12B C13B -172.0(5) . .
C23B C12B C13B C14B 176.7(9) . .
N11B C12B C13B C14B 0.0 . .
C12B C13B C14B C15B 0.0 . .
C13B C14B C15B C16B 0.0 . .
C14B C15B C16B N11B 0.0 . .
C12B N11B C16B C15B 0.0 . .
Ru1 N11B C16B C15B 170.8(6) . .
C26B N21B N22B C23B 179.6(10) . .
C25B N21B N22B C23B 0.0 . .
C26B N21B N22B Ru1 -0.2(12) . .
C25B N21B N22B Ru1 -179.7(8) . .
N11B C12B C23B N22B -5.0(9) . .
C13B C12B C23B N22B 178.2(5) . .
N11B C12B C23B C24B 170.1(7) . .
C13B C12B C23B C24B -6.7(12) . .
N21B N22B C23B C12B 176.4(9) . .
Ru1 N22B C23B C12B -3.8(8) . .
N21B N22B C23B C24B 0.0 . .
Ru1 N22B C23B C24B 179.8(6) . .
C12B C23B C24B C25B -175.4(11) . .
N22B C23B C24B C25B 0.0 . .
C23B C24B C25B N21B 0.0 . .
C26B N21B C25B C24B -179.5(12) . .
N22B N21B C25B C24B 0.0 . .
C36B C31B C32B C33B 0.0 . .
C26B C31B C32B C33B 177.4(9) . .
C31B C32B C33B C34B 0.0 . .
C31B C32B C33B C56B -179.9(9) . .
C32B C33B C34B C35B 0.0 . .
C56B C33B C34B C35B 179.9(10) . .
C33B C34B C35B C36B 0.0 . .
C34B C35B C36B C31B 0.0 . .
C32B C31B C36B C35B 0.0 . .
C26B C31B C36B C35B -177.4(9) . .
N22B N21B C26B C31B -172.3(7) . .
C25B N21B C26B C31B 7.2(16) . .
C32B C31B C26B N21B -91.9(11) . .
C36B C31B C26B N21B 85.5(11) . .
C46B N41B C42B C53B -178.3(11) . .
Co2 N41B C42B C53B -3.2(10) . .
C46B N41B C42B C43B 0.0 . .
Co2 N41B C42B C43B 175.1(7) . .
C53B C42B C43B C44B 178.1(12) . .
N41B C42B C43B C44B 0.0 . .
C42B C43B C44B C45B 0.0 . .
C43B C44B C45B C46B 0.0 . .
C44B C45B C46B N41B 0.0 . .
C42B N41B C46B C45B 0.0 . .
Co2 N41B C46B C45B -174.6(8) . .
C56B N51B N52B C53B -168.1(11) . .
C55B N51B N52B C53B 0.0 . .
C56B N51B N52B Co2 16.6(13) . .
C55B N51B N52B Co2 -175.3(9) . .
N41B C42B C53B N52B 6.0(12) . .
C43B C42B C53B N52B -172.2(7) . .
N41B C42B C53B C54B -177.1(8) . .
C43B C42B C53B C54B 4.7(15) . .
N51B N52B C53B C42B 177.6(11) . .
Co2 N52B C53B C42B -5.9(11) . .
N51B N52B C53B C54B 0.0 . .
Co2 N52B C53B C54B 176.5(7) . .
C42B C53B C54B C55B -177.1(14) . .
N52B C53B C54B C55B 0.0 . .
C56B N51B C55B C54B 167.0(13) . .
N52B N51B C55B C54B 0.0 . .
C53B C54B C55B N51B 0.0 . .
N52B N51B C56B C33B 78.4(13) . .
C55B N51B C56B C33B -87.1(13) . .
C34B C33B C56B N51B 5.7(15) . .
C32B C33B C56B N51B -174.4(8) . .
C16C N11C C12C C23C 179.3(8) . .
Ru1 N11C C12C C23C -3.7(7) . .
C16C N11C C12C C13C 0.0 . .
Ru1 N11C C12C C13C 177.0(5) . .
C23C C12C C13C C14C -179.2(9) . .
N11C C12C C13C C14C 0.0 . .
C12C C13C C14C C15C 0.0 . .
C13C C14C C15C C16C 0.0 . .
C14C C15C C16C N11C 0.0 . .
C12C N11C C16C C15C 0.0 . .
Ru1 N11C C16C C15C -176.8(5) . .
C26C N21C N22C C23C -168.3(10) . .
C25C N21C N22C C23C 0.0 . .
C26C N21C N22C Ru1 10.7(13) . .
C25C N21C N22C Ru1 179.0(8) . .
N11C C12C C23C C24C -175.2(7) . .
C13C C12C C23C C24C 4.1(13) . .
N11C C12C C23C N22C -0.8(9) . .
C13C C12C C23C N22C 178.4(5) . .
N21C N22C C23C C12C -175.7(9) . .
Ru1 N22C C23C C12C 5.0(8) . .
N21C N22C C23C C24C 0.0 . .
Ru1 N22C C23C C24C -179.3(6) . .
C12C C23C C24C C25C 174.7(11) . .
N22C C23C C24C C25C 0.0 . .
C23C C24C C25C N21C 0.0 . .
C26C N21C C25C C24C 167.6(11) . .
N22C N21C C25C C24C 0.0 . .
C36C C31C C32C C33C 0.0 . .
C26C C31C C32C C33C -174.0(9) . .
C31C C32C C33C C34C 0.0 . .
C31C C32C C33C C56C -173.7(9) . .
C32C C33C C34C C35C 0.0 . .
C56C C33C C34C C35C 173.5(9) . .
C33C C34C C35C C36C 0.0 . .
C34C C35C C36C C31C 0.0 . .
C32C C31C C36C C35C 0.0 . .
C26C C31C C36C C35C 173.8(9) . .
N22C N21C C26C C31C 76.7(12) . .
C25C N21C C26C C31C -89.2(12) . .
C32C C31C C26C N21C -162.5(8) . .
C36C C31C C26C N21C 23.6(13) . .
C46C N41C C42C C53C -178.2(9) . .
Co2 N41C C42C C53C 3.6(8) 4_655 .
C46C N41C C42C C43C 0.0 . .
Co2 N41C C42C C43C -178.3(5) 4_655 .
C53C C42C C43C C44C 178.1(9) . .
N41C C42C C43C C44C 0.0 . .
C42C C43C C44C C45C 0.0 . .
C43C C44C C45C C46C 0.0 . .
C44C C45C C46C N41C 0.0 . .
C42C N41C C46C C45C 0.0 . .
Co2 N41C C46C C45C 178.0(6) 4_655 .
C56C N51C N52C C53C -176.3(12) . .
C55C N51C N52C C53C 0.0 . .
C56C N51C N52C Co2 23.1(14) . 4_655
C55C N51C N52C Co2 -160.6(8) . 4_655
N41C C42C C53C C54C -169.8(7) . .
C43C C42C C53C C54C 12.1(13) . .
N41C C42C C53C N52C 3.8(11) . .
C43C C42C C53C N52C -174.4(6) . .
N51C N52C C53C C42C -175.1(10) . .
Co2 N52C C53C C42C -8.8(9) 4_655 .
N51C N52C C53C C54C 0.0 . .
Co2 N52C C53C C54C 166.3(6) 4_655 .
C42C C53C C54C C55C 174.0(12) . .
N52C C53C C54C C55C 0.0 . .
C53C C54C C55C N51C 0.0 . .
C56C N51C C55C C54C 176.2(12) . .
N52C N51C C55C C54C 0.0 . .
N52C N51C C56C C33C 85.2(13) . .
C55C N51C C56C C33C -90.4(12) . .
C34C C33C C56C N51C 42.0(13) . .
C32C C33C C56C N51C -144.4(9) . .
F33 B31 F31 Na1 -126.7(10) . .
F32 B31 F31 Na1 -1.5(10) . .
F34 B31 F31 Na1 117.6(9) . .
F33 B31 F32 Na1 125.5(10) . .
F31 B31 F32 Na1 1.9(12) . .
F34 B31 F32 Na1 -117.8(9) . .
